data_7158261
loop_
_publ_author_name
'Landovsk\'y, Tom\'a\<s'
'Babor, Martin'
'\<Cejka, Jan'
'Eigner, V\'aclav'
'Dvo\<r\'akov\'a, Hana'
'Krupi\<cka, Martin'
'Lhot\'ak, Pavel'

_publ_section_title
;
 Nucleophile-induced transformation of phenoxathiin-based thiacalixarenes.
;
_journal_issue 37
_journal_name_full 'Organic &amp; biomolecular chemistry'
_journal_page_first 8075
_journal_page_last 8085
_journal_paper_doi 10.1039/d1ob01487k
_journal_volume 19
_journal_year 2021
_chemical_formula_moiety 'C48 H64 O12 S5'
_chemical_formula_sum 'C48 H64 O12 S5'
_chemical_formula_weight 993.36
_space_group_IT_number 2
_space_group_name_Hall '-P 1'
_space_group_name_H-M_alt 'P -1'
_symmetry_cell_setting triclinic
_symmetry_space_group_name_H-M 'P -1'
_atom_sites_solution_hydrogens difmap
_atom_sites_solution_primary other
_audit_update_record
;
2021-03-10 deposited with the CCDC.	2021-08-20 downloaded from the CCDC.
;
_cell_angle_alpha 81.1803(12)
_cell_angle_beta 76.6391(10)
_cell_angle_gamma 63.6398(10)
_cell_formula_units_Z 2
_cell_length_a 13.7779(4)
_cell_length_b 14.4703(4)
_cell_length_c 14.6125(4)
_cell_measurement_reflns_used 196
_cell_measurement_temperature 180
_cell_measurement_theta_max 69
_cell_measurement_theta_min 3
_cell_volume 2535.42(13)
_computing_cell_refinement 'USER DEFINED CELL REFINEMENT'
_computing_data_collection 'USER DEFINED DATA COLLECTION'
_computing_data_reduction 'USER DEFINED DATA REDUCTION'
_computing_molecular_graphics 'CAMERON (Watkin et al., 1996)'
_computing_publication_material 'CRYSTALS (Betteridge et al., 2003)'
_computing_structure_refinement 'CRYSTALS (Betteridge et al., 2003)'
_computing_structure_solution 'Superflip (Palatinus & Chapuis, 2007)'
_diffrn_ambient_temperature 180
_diffrn_measured_fraction_theta_full 0.998
_diffrn_measured_fraction_theta_max 0.998
_diffrn_measurement_device Serial
_diffrn_measurement_device_type Unknown
_diffrn_measurement_method \w
_diffrn_radiation_monochromator graphite
_diffrn_radiation_type 'Cu K\a'
_diffrn_radiation_wavelength 1.54178
_diffrn_reflns_av_R_equivalents 0.042
_diffrn_reflns_limit_h_max 16
_diffrn_reflns_limit_h_min -16
_diffrn_reflns_limit_k_max 17
_diffrn_reflns_limit_k_min -17
_diffrn_reflns_limit_l_max 17
_diffrn_reflns_limit_l_min -17
_diffrn_reflns_number 73498
_diffrn_reflns_theta_full 70.067
_diffrn_reflns_theta_max 70.067
_diffrn_reflns_theta_min 3.114
_diffrn_standards_number 0
_exptl_absorpt_coefficient_mu 2.592
_exptl_absorpt_correction_T_max 0.68
_exptl_absorpt_correction_T_min 0.55
_exptl_absorpt_correction_type multi-scan
_exptl_absorpt_process_details 'DENZO/SCALEPACK (Otwinowski & Minor, 1997)'
_exptl_crystal_colour colorless
_exptl_crystal_density_diffrn 1.301
_exptl_crystal_density_meas ?
_exptl_crystal_density_method 'not measured'
_exptl_crystal_description prism
_exptl_crystal_F_000 1055.999
_exptl_crystal_size_max 0.624
_exptl_crystal_size_mid 0.229
_exptl_crystal_size_min 0.148
_refine_diff_density_max 1.85
_refine_diff_density_min -0.74
_refine_ls_extinction_coef 14(4)
_refine_ls_extinction_method 'Larson (1970), Equation 22'
_refine_ls_goodness_of_fit_ref 0.9935
_refine_ls_hydrogen_treatment constr
_refine_ls_matrix_type full
_refine_ls_number_parameters 653
_refine_ls_number_reflns 9618
_refine_ls_number_restraints 36
_refine_ls_R_factor_all 0.0604
_refine_ls_R_factor_gt 0.0523
_refine_ls_shift/su_max 0.0006164
_refine_ls_shift/su_mean 0.0000284
_refine_ls_structure_factor_coef Fsqd
_refine_ls_weighting_details
;
 Method= Modified Sheldrick 
 w=1/[\s^2^(F^2^) + ( 0.07P)^2^ + 3.61P] 
 ,where P=(max(Fo^2^,0) + 2Fc^2^)/3 
;
_refine_ls_weighting_scheme calc
_refine_ls_wR_factor_all 0.1406
_refine_ls_wR_factor_gt 0.1332
_refine_ls_wR_factor_ref 0.1406
_reflns_limit_h_max 16
_reflns_limit_h_min -16
_reflns_limit_k_max 17
_reflns_limit_k_min -17
_reflns_limit_l_max 17
_reflns_limit_l_min 0
_reflns_number_gt 8184
_reflns_number_total 9618
_reflns_threshold_expression I>2.0\s(I)
_oxford_diffrn_Wilson_B_factor 2.46
_oxford_diffrn_Wilson_scale 80.81
_oxford_refine_ls_r_factor_ref 0.0604
_oxford_refine_ls_scale 0.11666(5)
_oxford_reflns_number_all 9618
_cod_data_source_file d1ob01487k2.cif
_cod_data_source_block 12a
_cod_depositor_comments
;
The following automatic conversions were performed:

data item '_exptl_crystal_density_meas' value 'not measured' was
changed to '?' -- the value is perceived as not measured.

Automatic conversion script
Id: cif_fix_values 7556 2019-12-06 15:28:31Z antanas 

 Adding full bibliography for 7158257--7158261.cif.
;
_cod_original_sg_symbol_H-M 'P -1 '
_cod_database_code 7158261
_oxford_refine_reflns_threshold_expression_ref I>-3.0\s(I)

loop_
_symmetry_equiv_pos_as_xyz
x,y,z
-x,-y,-z

loop_
_atom_site_label
_atom_site_type_symbol
_atom_site_fract_x
_atom_site_fract_y
_atom_site_fract_z
_atom_site_U_iso_or_equiv
_atom_site_occupancy
_atom_site_adp_type
_atom_site_refinement_flags_posn
_atom_site_refinement_flags_adp
_atom_site_refinement_flags_occupancy
_atom_site_disorder_assembly
_atom_site_disorder_group
_atom_site_attached_hydrogens
S1 S 0.73091(5) 0.31470(5) 0.42876(4) 0.0241 1.0000 Uani . . . . . .
O2 O 0.74510(15) 0.39161(15) 0.46886(12) 0.0311 1.0000 Uani . . . . . .
O3 O 0.74624(15) 0.21918(15) 0.48275(13) 0.0328 1.0000 Uani . . . . . .
C4 C 0.59775(19) 0.36955(19) 0.40102(16) 0.0241 1.0000 Uani . . . . . .
C5 C 0.5650(2) 0.45670(19) 0.34012(16) 0.0247 1.0000 Uani . . . . . .
O6 O 0.63478(14) 0.50137(14) 0.30086(12) 0.0285 1.0000 Uani . . . . . .
C7 C 0.6611(2) 0.5093(2) 0.19811(19) 0.0347 1.0000 Uani . . . . . .
C8 C 0.662(2) 0.6165(16) 0.1719(13) 0.0541 0.53(5) Uani . . P 2 1 .
C9 C 0.706(3) 0.585(2) 0.1696(13) 0.0553 0.47(5) Uani . . P 2 2 .
H81 H 0.6901 0.6198 0.1058 0.0840 0.53(5) Uiso R . P 2 1 .
H93 H 0.7305 0.5868 0.1028 0.0840 0.47(5) Uiso R . P 2 2 .
H83 H 0.7106 0.6227 0.2065 0.0843 0.53(5) Uiso R . P 2 1 .
H92 H 0.6494 0.6506 0.1888 0.0844 0.47(5) Uiso R . P 2 2 .
H82 H 0.5879 0.6701 0.1863 0.0841 0.53(5) Uiso R . P 2 1 .
H91 H 0.7681 0.5653 0.1999 0.0838 0.47(5) Uiso R . P 2 2 .
H71 H 0.7339 0.4545 0.1761 0.0420 0.53(5) Uiso R . P 2 1 .
H74 H 0.7153 0.4421 0.1743 0.0420 0.47(5) Uiso R . P 2 2 .
H73 H 0.6062 0.5039 0.1702 0.0417 0.53(5) Uiso R . P 2 1 .
H72 H 0.5951 0.5311 0.1718 0.0418 0.47(5) Uiso R . P 2 2 .
C10 C 0.4565(2) 0.4985(2) 0.32594(17) 0.0270 1.0000 Uani . . . . . .
O11 O 0.42735(14) 0.58334(15) 0.26295(13) 0.0341 1.0000 Uani . . . . . .
C12 C 0.3256(2) 0.6646(2) 0.28884(18) 0.0312 1.0000 Uani . . . . . .
C13 C 0.2337(2) 0.6449(2) 0.32087(18) 0.0312 1.0000 Uani . . . . . .
S14 S 0.25072(5) 0.51501(5) 0.33669(5) 0.0324 1.0000 Uani . . . . . .
C15 C 0.3836(2) 0.4553(2) 0.36904(17) 0.0276 1.0000 Uani . . . . . .
C16 C 0.4168(2) 0.3669(2) 0.43175(18) 0.0289 1.0000 Uani . . . . . .
C17 C 0.5254(2) 0.3265(2) 0.44533(17) 0.0276 1.0000 Uani . . . . . .
H171 H 0.5511 0.2689 0.4865 0.0328 1.0000 Uiso R . . . . .
C18 C 0.3429(2) 0.3129(2) 0.4827(2) 0.0377 1.0000 Uani . . . . . .
C19 C 0.2422(2) 0.3859(3) 0.5485(2) 0.0457 1.0000 Uani . . . . . .
H193 H 0.2062 0.3485 0.5880 0.0671 1.0000 Uiso R . . . . .
H192 H 0.2656 0.4142 0.5885 0.0691 1.0000 Uiso R . . . . .
H191 H 0.1920 0.4406 0.5140 0.0690 1.0000 Uiso R . . . . .
C20 C 0.3072(3) 0.2743(3) 0.4100(3) 0.0558 1.0000 Uani . . . . . .
H201 H 0.2666 0.2361 0.4420 0.0837 1.0000 Uiso R . . . . .
H202 H 0.3702 0.2307 0.3684 0.0837 1.0000 Uiso R . . . . .
H203 H 0.2603 0.3320 0.3746 0.0834 1.0000 Uiso R . . . . .
C21 C 0.4035(3) 0.2192(3) 0.5456(3) 0.0604 1.0000 Uani . . . . . .
H211 H 0.3541 0.1904 0.5788 0.0895 1.0000 Uiso R . . . . .
H212 H 0.4317 0.2419 0.5890 0.0896 1.0000 Uiso R . . . . .
H213 H 0.4633 0.1674 0.5072 0.0892 1.0000 Uiso R . . . . .
C22 C 0.1327(2) 0.7318(2) 0.33842(19) 0.0342 1.0000 Uani . . . . . .
S23 S 0.00742(5) 0.71842(6) 0.37314(5) 0.0408 1.0000 Uani . . . . . .
O24 O -0.08231(17) 0.8182(2) 0.3657(2) 0.0594 1.0000 Uani . . . . . .
O25 O 0.01581(19) 0.6368(2) 0.32343(18) 0.0560 1.0000 Uani . . . . . .
C26 C 0.0037(3) 0.6782(3) 0.4926(2) 0.0525 1.0000 Uani . . . . . .
H261 H -0.0576 0.6616 0.5136 0.0790 1.0000 Uiso R . . . . .
H262 H -0.0068 0.7378 0.5239 0.0788 1.0000 Uiso R . . . . .
H263 H 0.0708 0.6187 0.5005 0.0786 1.0000 Uiso R . . . . .
C27 C 0.1270(2) 0.8304(2) 0.3282(2) 0.0371 1.0000 Uani . . . . . .
C28 C 0.2213(2) 0.8482(2) 0.30089(19) 0.0352 1.0000 Uani . . . . . .
C29 C 0.3211(2) 0.7621(2) 0.27925(19) 0.0345 1.0000 Uani . . . . . .
H291 H 0.3873 0.7695 0.2572 0.0404 1.0000 Uiso R . . . . .
C30 C 0.2198(2) 0.9559(2) 0.2933(2) 0.0423 1.0000 Uani . . . . . .
C31 C 0.1061(3) 1.0363(3) 0.3358(3) 0.0538 1.0000 Uani . . . . . .
H311 H 0.1082 1.1017 0.3290 0.0809 1.0000 Uiso R . . . . .
H313 H 0.0838 1.0239 0.4032 0.0797 1.0000 Uiso R . . . . .
H312 H 0.0529 1.0396 0.3022 0.0803 1.0000 Uiso R . . . . .
C32 C 0.2509(3) 0.9854(3) 0.1901(3) 0.0560 1.0000 Uani . . . . . .
H322 H 0.2511 1.0521 0.1856 0.0839 1.0000 Uiso R . . . . .
H321 H 0.3229 0.9357 0.1643 0.0838 1.0000 Uiso R . . . . .
H323 H 0.1965 0.9885 0.1571 0.0837 1.0000 Uiso R . . . . .
C33 C 0.3030(3) 0.9542(3) 0.3491(3) 0.0536 1.0000 Uani . . . . . .
H332 H 0.3002 1.0216 0.3491 0.0782 1.0000 Uiso R . . . . .
H333 H 0.2862 0.9319 0.4136 0.0795 1.0000 Uiso R . . . . .
H331 H 0.3762 0.9077 0.3217 0.0797 1.0000 Uiso R . . . . .
H271 H 0.0577 0.8856 0.3398 0.0442 1.0000 Uiso R . . . . .
C34 C 0.82419(19) 0.28725(18) 0.31951(17) 0.0231 1.0000 Uani . . . . . .
C35 C 0.83196(19) 0.21365(18) 0.26293(17) 0.0241 1.0000 Uani . . . . . .
O36 O 0.76061(14) 0.16822(13) 0.28675(12) 0.0274 1.0000 Uani . . . . . .
C37 C 0.8002(2) 0.0665(2) 0.3364(2) 0.0367 1.0000 Uani . . . . . .
C38 C 0.7012(3) 0.0436(3) 0.3722(3) 0.0541 1.0000 Uani . . . . . .
H381 H 0.7237 -0.0263 0.4015 0.0819 1.0000 Uiso R . . . . .
H382 H 0.6478 0.0923 0.4191 0.0819 1.0000 Uiso R . . . . .
H383 H 0.6663 0.0494 0.3188 0.0822 1.0000 Uiso R . . . . .
H372 H 0.8324 0.0681 0.3879 0.0433 1.0000 Uiso R . . . . .
H371 H 0.8551 0.0159 0.2941 0.0439 1.0000 Uiso R . . . . .
C39 C 0.9079(2) 0.1975(2) 0.17878(18) 0.0279 1.0000 Uani . . . . . .
S40 S 0.93790(5) 0.09951(6) 0.10225(5) 0.0357 1.0000 Uani . . . . . .
O41 O 0.99173(19) 0.1266(2) 0.01314(16) 0.0544 1.0000 Uani . . . . . .
O42 O 0.99532(16) 0.00186(16) 0.14974(18) 0.0490 1.0000 Uani . . . . . .
C43 C 0.8103(2) 0.1044(2) 0.09003(18) 0.0291 1.0000 Uani . . . . . .
C44 C 0.7960(2) 0.0142(2) 0.11329(19) 0.0305 1.0000 Uani . . . . . .
C45 C 0.6984(2) 0.0111(2) 0.10660(19) 0.0316 1.0000 Uani . . . . . .
C46 C 0.6827(3) -0.0895(2) 0.1280(2) 0.0399 1.0000 Uani . U . . . .
C47 C 0.6715(5) -0.1183(3) 0.0363(3) 0.0690 0.905(5) Uani . U P 4 1 .
H471 H 0.7374 -0.1266 -0.0100 0.1312 0.905(5) Uiso R . P 4 1 .
H473 H 0.6059 -0.0636 0.0149 0.1311 0.905(5) Uiso R . P 4 1 .
H472 H 0.6643 -0.1826 0.0471 0.1309 0.905(5) Uiso R . P 4 1 .
C48 C 0.7811(4) -0.1775(3) 0.1649(4) 0.0663 0.905(5) Uani . U P 4 1 .
H482 H 0.7663 -0.2372 0.1808 0.1206 0.905(5) Uiso R . P 4 1 .
H481 H 0.8462 -0.1938 0.1152 0.1210 0.905(5) Uiso R . P 4 1 .
H483 H 0.7912 -0.1571 0.2212 0.1211 0.905(5) Uiso R . P 4 1 .
C49 C 0.5789(4) -0.0729(4) 0.2008(4) 0.0671 0.905(5) Uani . U P 4 1 .
H492 H 0.5911 -0.0594 0.2596 0.1209 0.905(5) Uiso R . P 4 1 .
H493 H 0.5677 -0.1358 0.2081 0.1205 0.905(5) Uiso R . P 4 1 .
H491 H 0.5159 -0.0155 0.1787 0.1212 0.905(5) Uiso R . P 4 1 .
C50 C 0.6142(2) 0.1022(2) 0.0812(2) 0.0362 1.0000 Uani . . . . . .
C51 C 0.6276(2) 0.1932(2) 0.0585(2) 0.0353 1.0000 Uani . . . . . .
C52 C 0.7289(2) 0.1947(2) 0.05901(18) 0.0312 1.0000 Uani . . . . . .
O53 O 0.74392(19) 0.28341(16) 0.03803(13) 0.0399 1.0000 Uani . . . . . .
C54 C 0.7872(4) 0.2991(3) -0.0621(2) 0.0595 1.0000 Uani . . . . . .
C55 C 0.8181(5) 0.3872(4) -0.0687(3) 0.0815 1.0000 Uani . . . . . .
H551 H 0.8461 0.4009 -0.1330 0.1219 1.0000 Uiso R . . . . .
H552 H 0.8751 0.3679 -0.0324 0.1215 1.0000 Uiso R . . . . .
H553 H 0.7548 0.4474 -0.0454 0.1221 1.0000 Uiso R . . . . .
H541 H 0.8530 0.2381 -0.0838 0.0705 1.0000 Uiso R . . . . .
H542 H 0.7319 0.3155 -0.0990 0.0714 1.0000 Uiso R . . . . .
S56 S 0.50873(7) 0.30847(6) 0.03705(6) 0.0461 1.0000 Uani . . . . . .
O57 O 0.5366(3) 0.3559(3) -0.05031(19) 0.0744 1.0000 Uani . . . . . .
C60 C 0.4857(3) 0.3853(3) 0.1278(3) 0.0626 1.0000 Uani . . . . . .
H603 H 0.4221 0.4480 0.1224 0.0940 1.0000 Uiso R . . . . .
H602 H 0.5496 0.3971 0.1218 0.0941 1.0000 Uiso R . . . . .
H601 H 0.4737 0.3478 0.1857 0.0939 1.0000 Uiso R . . . . .
O61 O 0.4179(2) 0.2812(2) 0.0510(2) 0.0670 1.0000 Uani . . . . . .
H501 H 0.5459 0.1044 0.0782 0.0435 1.0000 Uiso R . . . . .
H441 H 0.8535 -0.0447 0.1333 0.0370 1.0000 Uiso R . . . . .
C62 C 0.9741(2) 0.2502(2) 0.15345(18) 0.0293 1.0000 Uani . . . . . .
C63 C 0.9681(2) 0.3220(2) 0.21074(18) 0.0268 1.0000 Uani . . . . . .
C64 C 0.8906(2) 0.34012(19) 0.29365(17) 0.0260 1.0000 Uani . . . . . .
H641 H 0.8806 0.3893 0.3341 0.0307 1.0000 Uiso R . . . . .
C65 C 1.0437(3) 0.3780(3) 0.1831(2) 0.0399 1.0000 Uani . . . . . .
C66 C 1.0209(6) 0.4541(5) 0.2527(5) 0.0489 0.530(6) Uani . . P 1 1 .
C67 C 0.9589(6) 0.5040(5) 0.1728(5) 0.0450 0.470(6) Uani . . P 1 2 .
H663 H 0.9465 0.5060 0.2551 0.0737 0.530(6) Uiso R . P 1 1 .
H672 H 0.9093 0.5252 0.2311 0.0668 0.470(6) Uiso R . P 1 2 .
H673 H 1.0013 0.5432 0.1563 0.0669 0.470(6) Uiso R . P 1 2 .
H671 H 0.9177 0.5159 0.1242 0.0669 0.470(6) Uiso R . P 1 2 .
C68 C 1.1046(6) 0.3678(6) 0.2551(5) 0.0499 0.470(6) Uani . . P 1 2 .
H662 H 1.0298 0.4209 0.3147 0.0738 0.530(6) Uiso R . P 1 1 .
H681 H 1.0553 0.3951 0.3132 0.0739 0.470(6) Uiso R . P 1 2 .
C69 C 1.1677(5) 0.2857(5) 0.1949(5) 0.0532 0.530(6) Uani . . P 1 1 .
H682 H 1.1522 0.2963 0.2664 0.0739 0.470(6) Uiso R . P 1 2 .
H691 H 1.1665 0.2549 0.2577 0.0799 0.530(6) Uiso R . P 1 1 .
H692 H 1.2183 0.3163 0.1820 0.0799 0.530(6) Uiso R . P 1 1 .
H693 H 1.1908 0.2340 0.1505 0.0798 0.530(6) Uiso R . P 1 1 .
H683 H 1.1490 0.4051 0.2343 0.0739 0.470(6) Uiso R . P 1 2 .
H661 H 1.0708 0.4860 0.2328 0.0737 0.530(6) Uiso R . P 1 1 .
C70 C 1.0497(9) 0.4139(7) 0.0861(5) 0.0570 0.530(6) Uani . . P 1 1 .
C71 C 1.1148(8) 0.3567(8) 0.0851(6) 0.0511 0.470(6) Uani . . P 1 2 .
H701 H 1.1003 0.4450 0.0695 0.0859 0.530(6) Uiso R . P 1 1 .
H712 H 1.1542 0.3988 0.0711 0.0748 0.470(6) Uiso R . P 1 2 .
H703 H 1.0747 0.3575 0.0465 0.0859 0.530(6) Uiso R . P 1 1 .
H711 H 1.0686 0.3731 0.0390 0.0748 0.470(6) Uiso R . P 1 2 .
H713 H 1.1663 0.2851 0.0838 0.0749 0.470(6) Uiso R . P 1 2 .
H702 H 0.9779 0.4645 0.0759 0.0858 0.530(6) Uiso R . P 1 1 .
H621 H 1.0238 0.2375 0.0965 0.0348 1.0000 Uiso R . . . . .
C310 C 0.777(3) -0.174(2) 0.066(3) 0.0454 0.095(5) Uani . U P 4 2 .
C312 C 0.571(3) -0.078(3) 0.097(3) 0.0458 0.095(5) Uani . U P 4 2 .
C311 C 0.669(3) -0.118(3) 0.228(2) 0.0464 0.095(5) Uani . U P 4 2 .
H3101 H 0.7677 -0.2365 0.0786 0.0500 0.095(5) Uiso R . P 4 2 .
H3102 H 0.8457 -0.1857 0.0795 0.0500 0.095(5) Uiso R . P 4 2 .
H3103 H 0.7752 -0.1522 0.0014 0.0500 0.095(5) Uiso R . P 4 2 .
H3121 H 0.5648 -0.1414 0.1118 0.0547 0.095(5) Uiso R . P 4 2 .
H3122 H 0.5749 -0.0605 0.0317 0.0547 0.095(5) Uiso R . P 4 2 .
H3123 H 0.5086 -0.0249 0.1311 0.0547 0.095(5) Uiso R . P 4 2 .
H3111 H 0.6590 -0.1799 0.2394 0.0526 0.095(5) Uiso R . P 4 2 .
H3112 H 0.7324 -0.1276 0.2503 0.0526 0.095(5) Uiso R . P 4 2 .
H3113 H 0.6058 -0.0639 0.2603 0.0526 0.095(5) Uiso R . P 4 2 .

loop_
_atom_site_aniso_label
_atom_site_aniso_U_11
_atom_site_aniso_U_22
_atom_site_aniso_U_33
_atom_site_aniso_U_23
_atom_site_aniso_U_13
_atom_site_aniso_U_12
S1 0.0221(3) 0.0311(3) 0.0213(3) -0.0042(2) -0.0025(2) -0.0129(2)
O2 0.0312(9) 0.0414(10) 0.0266(9) -0.0114(8) -0.0022(7) -0.0191(8)
O3 0.0323(10) 0.0370(10) 0.0285(9) 0.0044(8) -0.0070(7) -0.0154(8)
C4 0.0221(11) 0.0297(12) 0.0223(11) -0.0061(9) -0.0004(9) -0.0131(10)
C5 0.0227(12) 0.0301(12) 0.0226(11) -0.0063(9) 0.0015(9) -0.0136(10)
O6 0.0260(9) 0.0352(10) 0.0274(9) -0.0004(7) -0.0009(7) -0.0181(8)
C7 0.0275(13) 0.0458(16) 0.0285(13) 0.0016(11) -0.0000(10) -0.0171(12)
C8 0.059(8) 0.059(8) 0.055(5) 0.019(5) -0.018(7) -0.038(7)
C9 0.066(11) 0.069(11) 0.044(5) 0.017(6) -0.009(7) -0.048(9)
C10 0.0218(12) 0.0333(13) 0.0225(11) -0.0040(10) 0.0000(9) -0.0101(10)
O11 0.0224(9) 0.0401(11) 0.0287(9) 0.0049(8) 0.0004(7) -0.0081(8)
C12 0.0200(12) 0.0431(15) 0.0248(12) -0.0009(11) -0.0037(9) -0.0090(11)
C13 0.0244(12) 0.0435(15) 0.0263(12) -0.0030(11) -0.0060(10) -0.0140(11)
S14 0.0227(3) 0.0424(4) 0.0355(3) -0.0090(3) -0.0052(2) -0.0149(3)
C15 0.0205(11) 0.0365(14) 0.0260(12) -0.0098(10) -0.0009(9) -0.0112(10)
C16 0.0245(12) 0.0328(13) 0.0310(13) -0.0089(10) 0.0033(10) -0.0155(11)
C17 0.0257(12) 0.0295(13) 0.0271(12) -0.0044(10) 0.0014(10) -0.0135(10)
C18 0.0270(13) 0.0376(15) 0.0505(17) -0.0037(13) 0.0020(12) -0.0195(12)
C19 0.0342(15) 0.0501(18) 0.0536(19) -0.0087(15) 0.0085(13) -0.0247(14)
C20 0.0493(19) 0.054(2) 0.078(2) -0.0183(18) -0.0001(17) -0.0354(17)
C21 0.0389(17) 0.052(2) 0.086(3) 0.0212(19) -0.0020(17) -0.0281(16)
C22 0.0211(12) 0.0469(16) 0.0343(14) -0.0014(12) -0.0061(10) -0.0140(12)
S23 0.0205(3) 0.0532(4) 0.0482(4) -0.0004(3) -0.0090(3) -0.0147(3)
O24 0.0233(10) 0.0592(15) 0.0862(18) 0.0071(13) -0.0140(11) -0.0108(10)
O25 0.0374(12) 0.0770(17) 0.0666(15) -0.0108(13) -0.0132(11) -0.0320(12)
C26 0.0277(15) 0.075(2) 0.0503(19) -0.0016(17) -0.0021(13) -0.0205(16)
C27 0.0232(13) 0.0407(15) 0.0397(15) -0.0010(12) -0.0070(11) -0.0066(11)
C28 0.0277(13) 0.0425(16) 0.0327(14) 0.0034(12) -0.0082(11) -0.0130(12)
C29 0.0253(13) 0.0450(16) 0.0304(13) 0.0050(12) -0.0053(10) -0.0146(12)
C30 0.0349(15) 0.0398(16) 0.0502(18) 0.0071(13) -0.0087(13) -0.0168(13)
C31 0.0444(18) 0.0417(18) 0.071(2) -0.0002(16) -0.0081(17) -0.0171(15)
C32 0.054(2) 0.054(2) 0.058(2) 0.0132(17) -0.0125(17) -0.0253(17)
C33 0.052(2) 0.052(2) 0.064(2) 0.0085(17) -0.0212(17) -0.0276(17)
C34 0.0179(11) 0.0268(12) 0.0244(11) -0.0050(9) -0.0019(9) -0.0093(9)
C35 0.0186(11) 0.0250(12) 0.0306(12) -0.0043(10) -0.0036(9) -0.0105(9)
O36 0.0221(8) 0.0297(9) 0.0349(9) -0.0062(7) -0.0008(7) -0.0156(7)
C37 0.0332(14) 0.0268(13) 0.0484(16) -0.0060(12) 0.0011(12) -0.0142(11)
C38 0.0503(19) 0.0480(19) 0.068(2) -0.0073(17) 0.0058(17) -0.0313(16)
C39 0.0235(12) 0.0319(13) 0.0317(13) -0.0131(10) -0.0012(10) -0.0133(10)
S40 0.0244(3) 0.0450(4) 0.0440(4) -0.0266(3) 0.0076(3) -0.0193(3)
O41 0.0465(13) 0.0864(18) 0.0484(13) -0.0405(12) 0.0222(10) -0.0477(13)
O42 0.0275(10) 0.0390(11) 0.0806(16) -0.0299(11) -0.0102(10) -0.0057(9)
C43 0.0271(12) 0.0371(14) 0.0288(12) -0.0129(11) 0.0023(10) -0.0187(11)
C44 0.0285(13) 0.0295(13) 0.0352(14) -0.0112(11) -0.0007(11) -0.0133(11)
C45 0.0330(14) 0.0344(14) 0.0330(13) -0.0094(11) 0.0004(11) -0.0200(12)
C46 0.0438(16) 0.0371(15) 0.0495(16) -0.0019(12) -0.0073(13) -0.0276(13)
C47 0.112(4) 0.054(2) 0.069(3) -0.008(2) -0.024(3) -0.055(3)
C48 0.063(3) 0.041(2) 0.107(4) 0.013(2) -0.031(2) -0.0312(19)
C49 0.064(3) 0.059(2) 0.080(3) -0.000(2) 0.011(2) -0.041(2)
C50 0.0341(14) 0.0388(15) 0.0453(16) -0.0051(12) -0.0110(12) -0.0214(12)
C51 0.0405(15) 0.0358(15) 0.0374(14) -0.0014(12) -0.0141(12) -0.0201(13)
C52 0.0439(15) 0.0364(14) 0.0249(12) -0.0047(10) -0.0042(11) -0.0274(13)
O53 0.0633(14) 0.0431(11) 0.0318(10) 0.0024(8) -0.0124(9) -0.0386(11)
C54 0.094(3) 0.085(3) 0.0332(16) 0.0140(17) -0.0152(17) -0.071(3)
C55 0.134(4) 0.104(4) 0.059(2) 0.032(2) -0.035(3) -0.100(4)
S56 0.0478(4) 0.0427(4) 0.0517(4) -0.0015(3) -0.0190(4) -0.0184(3)
O57 0.079(2) 0.099(2) 0.0505(15) 0.0097(15) -0.0213(14) -0.0425(18)
C60 0.054(2) 0.055(2) 0.075(3) -0.0233(19) -0.0114(19) -0.0136(18)
O61 0.0479(14) 0.0597(16) 0.102(2) -0.0046(15) -0.0292(14) -0.0229(12)
C62 0.0236(12) 0.0378(14) 0.0292(13) -0.0097(11) 0.0027(10) -0.0167(11)
C63 0.0238(12) 0.0325(13) 0.0298(12) -0.0057(10) -0.0024(10) -0.0171(11)
C64 0.0249(12) 0.0273(12) 0.0295(12) -0.0070(10) -0.0052(10) -0.0126(10)
C65 0.0429(16) 0.0556(18) 0.0376(15) -0.0138(13) 0.0051(12) -0.0379(15)
C66 0.057(4) 0.056(4) 0.053(4) -0.019(3) 0.008(3) -0.044(4)
C67 0.052(4) 0.036(3) 0.054(4) 0.001(3) -0.000(3) -0.030(3)
C68 0.051(4) 0.067(5) 0.055(4) 0.014(4) -0.023(3) -0.045(4)
C69 0.035(3) 0.063(4) 0.075(5) -0.012(3) -0.005(3) -0.033(3)
C70 0.088(6) 0.074(6) 0.039(3) 0.010(4) -0.009(4) -0.066(5)
C71 0.049(5) 0.067(6) 0.049(4) -0.008(4) 0.009(4) -0.043(4)
C310 0.052(9) 0.027(8) 0.060(9) -0.008(8) 0.008(8) -0.027(7)
C312 0.045(8) 0.044(8) 0.061(9) -0.003(8) -0.016(8) -0.027(7)
C311 0.054(9) 0.040(8) 0.053(9) 0.002(8) -0.004(8) -0.030(7)

loop_
_atom_type_symbol
_atom_type_scat_dispersion_real
_atom_type_scat_dispersion_imag
_atom_type_scat_Cromer_Mann_a1
_atom_type_scat_Cromer_Mann_b1
_atom_type_scat_Cromer_Mann_a2
_atom_type_scat_Cromer_Mann_b2
_atom_type_scat_Cromer_Mann_a3
_atom_type_scat_Cromer_Mann_b3
_atom_type_scat_Cromer_Mann_a4
_atom_type_scat_Cromer_Mann_b4
_atom_type_scat_Cromer_Mann_c
_atom_type_scat_source
C 0.0181 0.0091 2.3100 20.8439 1.0200 10.2075 1.5886 0.5687 0.8650 51.6512 0.2156 'International Tables Vol C 4.2.6.8 and 6.1.1.4'
H 0.0000 0.0000 0.4930 10.5109 0.3229 26.1257 0.1402 3.1424 0.0408 57.7998 0.0030 'International Tables Vol C 4.2.6.8 and 6.1.1.4'
O 0.0492 0.0322 3.0485 13.2771 2.2868 5.7011 1.5463 0.3239 0.8670 32.9089 0.2508 'International Tables Vol C 4.2.6.8 and 6.1.1.4'
S 0.3331 0.5567 6.9053 1.4679 5.2034 22.2151 1.4379 0.2536 1.5863 56.1720 0.8669 'International Tables Vol C 4.2.6.8 and 6.1.1.4'

loop_
_geom_angle_atom_site_label_1
_geom_angle_site_symmetry_1
_geom_angle_atom_site_label_2
_geom_angle_site_symmetry_2
_geom_angle_atom_site_label_3
_geom_angle_site_symmetry_3
_geom_angle
_geom_angle_publ_flag
O2 . S1 . O3 . 118.22(11) yes
O2 . S1 . C4 . 108.75(11) yes
O3 . S1 . C4 . 107.85(11) yes
O2 . S1 . C34 . 106.66(11) yes
O3 . S1 . C34 . 108.73(11) yes
C4 . S1 . C34 . 105.99(11) yes
S1 . C4 . C5 . 120.37(18) yes
S1 . C4 . C17 . 118.35(19) yes
C5 . C4 . C17 . 121.2(2) yes
C4 . C5 . O6 . 120.7(2) yes
C4 . C5 . C10 . 116.7(2) yes
O6 . C5 . C10 . 122.5(2) yes
C5 . O6 . C7 . 116.80(19) yes
O6 . C7 . C8 . 105.7(7) yes
O6 . C7 . H71 . 109.6 no
C8 . C7 . H71 . 110.3 no
O6 . C7 . H73 . 111.3 no
C8 . C7 . H73 . 110.5 no
H71 . C7 . H73 . 109.4 no
O6 . C7 . C9 . 108.6(8) yes
O6 . C7 . H74 . 110.1 no
C9 . C7 . H74 . 109.6 no
O6 . C7 . H72 . 110.3 no
C9 . C7 . H72 . 109.5 no
H74 . C7 . H72 . 108.8 no
C7 . C8 . H81 . 107.5 no
C7 . C8 . H83 . 108.4 no
H81 . C8 . H83 . 109.9 no
C7 . C8 . H82 . 109.5 no
H81 . C8 . H82 . 109.9 no
H83 . C8 . H82 . 111.4 no
C7 . C9 . H93 . 110.1 no
C7 . C9 . H92 . 107.5 no
H93 . C9 . H92 . 110.4 no
C7 . C9 . H91 . 108.8 no
H93 . C9 . H91 . 109.2 no
H92 . C9 . H91 . 110.8 no
C5 . C10 . O11 . 115.3(2) yes
C5 . C10 . C15 . 122.6(2) yes
O11 . C10 . C15 . 122.0(2) yes
C10 . O11 . C12 . 116.53(19) yes
O11 . C12 . C13 . 119.4(3) yes
O11 . C12 . C29 . 117.6(2) yes
C13 . C12 . C29 . 123.0(3) yes
C12 . C13 . S14 . 119.0(2) yes
C12 . C13 . C22 . 116.0(3) yes
S14 . C13 . C22 . 125.1(2) yes
C13 . S14 . C15 . 99.09(12) yes
S14 . C15 . C10 . 116.2(2) yes
S14 . C15 . C16 . 123.20(19) yes
C10 . C15 . C16 . 120.6(2) yes
C15 . C16 . C17 . 115.9(2) yes
C15 . C16 . C18 . 124.7(2) yes
C17 . C16 . C18 . 119.3(2) yes
C16 . C17 . C4 . 122.9(2) yes
C16 . C17 . H171 . 119.3 no
C4 . C17 . H171 . 117.8 no
C16 . C18 . C19 . 111.0(2) yes
C16 . C18 . C20 . 109.7(3) yes
C19 . C18 . C20 . 110.9(3) yes
C16 . C18 . C21 . 111.8(2) yes
C19 . C18 . C21 . 105.8(3) yes
C20 . C18 . C21 . 107.5(3) yes
C18 . C19 . H193 . 109.9 no
C18 . C19 . H192 . 109.5 no
H193 . C19 . H192 . 106.3 no
C18 . C19 . H191 . 111.7 no
H193 . C19 . H191 . 110.1 no
H192 . C19 . H191 . 109.2 no
C18 . C20 . H201 . 109.1 no
C18 . C20 . H202 . 110.2 no
H201 . C20 . H202 . 109.2 no
C18 . C20 . H203 . 110.0 no
H201 . C20 . H203 . 108.3 no
H202 . C20 . H203 . 109.8 no
C18 . C21 . H211 . 109.4 no
C18 . C21 . H212 . 108.3 no
H211 . C21 . H212 . 111.2 no
C18 . C21 . H213 . 109.6 no
H211 . C21 . H213 . 108.2 no
H212 . C21 . H213 . 110.1 no
C13 . C22 . S23 . 120.8(2) yes
C13 . C22 . C27 . 121.5(2) yes
S23 . C22 . C27 . 117.7(2) yes
C22 . S23 . O24 . 108.70(14) yes
C22 . S23 . O25 . 108.16(14) yes
O24 . S23 . O25 . 118.70(15) yes
C22 . S23 . C26 . 103.79(14) yes
O24 . S23 . C26 . 108.17(17) yes
O25 . S23 . C26 . 108.32(18) yes
S23 . C26 . H261 . 107.7 no
S23 . C26 . H262 . 105.2 no
H261 . C26 . H262 . 110.8 no
S23 . C26 . H263 . 109.7 no
H261 . C26 . H263 . 110.3 no
H262 . C26 . H263 . 112.9 no
C22 . C27 . C28 . 121.6(3) yes
C22 . C27 . H271 . 118.1 no
C28 . C27 . H271 . 120.3 no
C27 . C28 . C29 . 116.7(3) yes
C27 . C28 . C30 . 123.6(3) yes
C29 . C28 . C30 . 119.7(3) yes
C28 . C29 . C12 . 121.1(3) yes
C28 . C29 . H291 . 120.6 no
C12 . C29 . H291 . 118.3 no
C28 . C30 . C31 . 111.1(2) yes
C28 . C30 . C32 . 108.6(3) yes
C31 . C30 . C32 . 110.3(3) yes
C28 . C30 . C33 . 109.8(2) yes
C31 . C30 . C33 . 107.2(3) yes
C32 . C30 . C33 . 109.9(3) yes
C30 . C31 . H311 . 108.6 no
C30 . C31 . H313 . 114.0 no
H311 . C31 . H313 . 105.5 no
C30 . C31 . H312 . 109.1 no
H311 . C31 . H312 . 109.0 no
H313 . C31 . H312 . 110.6 no
C30 . C32 . H322 . 108.5 no
C30 . C32 . H321 . 109.9 no
H322 . C32 . H321 . 109.5 no
C30 . C32 . H323 . 108.6 no
H322 . C32 . H323 . 109.5 no
H321 . C32 . H323 . 110.9 no
C30 . C33 . H332 . 111.6 no
C30 . C33 . H333 . 110.3 no
H332 . C33 . H333 . 106.9 no
C30 . C33 . H331 . 109.5 no
H332 . C33 . H331 . 109.2 no
H333 . C33 . H331 . 109.3 no
S1 . C34 . C35 . 121.02(18) yes
S1 . C34 . C64 . 117.38(18) yes
C35 . C34 . C64 . 121.6(2) yes
C34 . C35 . O36 . 120.3(2) yes
C34 . C35 . C39 . 116.6(2) yes
O36 . C35 . C39 . 122.8(2) yes
C35 . O36 . C37 . 116.66(19) yes
O36 . C37 . C38 . 106.3(2) yes
O36 . C37 . H372 . 109.5 no
C38 . C37 . H372 . 111.0 no
O36 . C37 . H371 . 109.8 no
C38 . C37 . H371 . 111.2 no
H372 . C37 . H371 . 109.0 no
C37 . C38 . H381 . 110.0 no
C37 . C38 . H382 . 111.0 no
H381 . C38 . H382 . 108.5 no
C37 . C38 . H383 . 108.8 no
H381 . C38 . H383 . 109.3 no
H382 . C38 . H383 . 109.3 no
C35 . C39 . S40 . 123.14(19) yes
C35 . C39 . C62 . 121.6(2) yes
S40 . C39 . C62 . 114.99(19) yes
C39 . S40 . O41 . 106.17(13) yes
C39 . S40 . O42 . 107.00(13) yes
O41 . S40 . O42 . 118.84(15) yes
C39 . S40 . C43 . 107.54(12) yes
O41 . S40 . C43 . 109.56(13) yes
O42 . S40 . C43 . 107.23(13) yes
S40 . C43 . C44 . 116.9(2) yes
S40 . C43 . C52 . 121.3(2) yes
C44 . C43 . C52 . 121.7(2) yes
C43 . C44 . C45 . 120.9(3) yes
C43 . C44 . H441 . 118.5 no
C45 . C44 . H441 . 120.6 no
C44 . C45 . C46 . 121.7(3) yes
C44 . C45 . C50 . 117.8(2) yes
C46 . C45 . C50 . 120.5(2) yes
C45 . C46 . C47 . 107.2(3) yes
C45 . C46 . C48 . 111.5(3) yes
C47 . C46 . C48 . 109.5(3) yes
C45 . C46 . C49 . 110.3(3) yes
C47 . C46 . C49 . 109.5(3) yes
C48 . C46 . C49 . 108.9(3) yes
C45 . C46 . C310 . 109.1(11) yes
C45 . C46 . C312 . 112.0(12) yes
C310 . C46 . C312 . 104.1(19) yes
C45 . C46 . C311 . 111.7(13) yes
C310 . C46 . C311 . 115(2) yes
C312 . C46 . C311 . 104.6(20) yes
C46 . C47 . H471 . 108.5 no
C46 . C47 . H473 . 109.1 no
H471 . C47 . H473 . 110.8 no
C46 . C47 . H472 . 109.1 no
H471 . C47 . H472 . 109.5 no
H473 . C47 . H472 . 109.8 no
C46 . C48 . H482 . 108.9 no
C46 . C48 . H481 . 108.8 no
H482 . C48 . H481 . 108.9 no
C46 . C48 . H483 . 109.4 no
H482 . C48 . H483 . 108.9 no
H481 . C48 . H483 . 112.0 no
C46 . C49 . H492 . 107.1 no
C46 . C49 . H493 . 108.1 no
H492 . C49 . H493 . 110.7 no
C46 . C49 . H491 . 109.4 no
H492 . C49 . H491 . 112.1 no
H493 . C49 . H491 . 109.2 no
C45 . C50 . C51 . 121.6(3) yes
C45 . C50 . H501 . 120.7 no
C51 . C50 . H501 . 117.7 no
C50 . C51 . C52 . 120.6(3) yes
C50 . C51 . S56 . 117.3(2) yes
C52 . C51 . S56 . 122.0(2) yes
C51 . C52 . C43 . 117.2(2) yes
C51 . C52 . O53 . 121.8(3) yes
C43 . C52 . O53 . 120.8(2) yes
C52 . O53 . C54 . 113.9(2) yes
O53 . C54 . C55 . 106.4(3) yes
O53 . C54 . H541 . 110.4 no
C55 . C54 . H541 . 108.6 no
O53 . C54 . H542 . 110.2 no
C55 . C54 . H542 . 110.4 no
H541 . C54 . H542 . 110.8 no
C54 . C55 . H551 . 109.6 no
C54 . C55 . H552 . 108.7 no
H551 . C55 . H552 . 108.7 no
C54 . C55 . H553 . 109.8 no
H551 . C55 . H553 . 109.6 no
H552 . C55 . H553 . 110.6 no
C51 . S56 . O57 . 108.39(17) yes
C51 . S56 . C60 . 103.37(16) yes
O57 . S56 . C60 . 109.7(2) yes
C51 . S56 . O61 . 107.45(15) yes
O57 . S56 . O61 . 118.79(18) yes
C60 . S56 . O61 . 108.06(19) yes
S56 . C60 . H603 . 108.7 no
S56 . C60 . H602 . 107.6 no
H603 . C60 . H602 . 111.6 no
S56 . C60 . H601 . 107.1 no
H603 . C60 . H601 . 110.3 no
H602 . C60 . H601 . 111.4 no
C39 . C62 . C63 . 121.9(2) yes
C39 . C62 . H621 . 119.1 no
C63 . C62 . H621 . 119.0 no
C62 . C63 . C64 . 116.6(2) yes
C62 . C63 . C65 . 121.4(2) yes
C64 . C63 . C65 . 121.9(2) yes
C34 . C64 . C63 . 121.7(2) yes
C34 . C64 . H641 . 117.6 no
C63 . C64 . H641 . 120.8 no
C63 . C65 . C66 . 112.6(3) yes
C63 . C65 . C69 . 103.8(3) yes
C66 . C65 . C69 . 104.0(4) yes
C63 . C65 . C70 . 111.2(4) yes
C66 . C65 . C70 . 116.8(5) yes
C69 . C65 . C70 . 107.2(5) yes
C63 . C65 . C67 . 105.4(3) yes
C63 . C65 . C68 . 113.3(3) yes
C67 . C65 . C68 . 106.0(5) yes
C63 . C65 . C71 . 114.3(4) yes
C67 . C65 . C71 . 103.0(5) yes
C68 . C65 . C71 . 113.4(5) yes
C65 . C66 . H663 . 108.6 no
C65 . C66 . H662 . 111.2 no
H663 . C66 . H662 . 109.3 no
C65 . C66 . H661 . 109.3 no
H663 . C66 . H661 . 109.4 no
H662 . C66 . H661 . 109.0 no
C65 . C67 . H672 . 109.7 no
C65 . C67 . H673 . 109.3 no
H672 . C67 . H673 . 109.7 no
C65 . C67 . H671 . 109.8 no
H672 . C67 . H671 . 109.5 no
H673 . C67 . H671 . 108.8 no
C65 . C68 . H681 . 111.0 no
C65 . C68 . H682 . 109.7 no
H681 . C68 . H682 . 109.4 no
C65 . C68 . H683 . 109.4 no
H681 . C68 . H683 . 108.7 no
H682 . C68 . H683 . 108.6 no
C65 . C69 . H691 . 110.5 no
C65 . C69 . H692 . 108.2 no
H691 . C69 . H692 . 109.1 no
C65 . C69 . H693 . 109.9 no
H691 . C69 . H693 . 110.1 no
H692 . C69 . H693 . 109.0 no
C65 . C70 . H701 . 109.8 no
C65 . C70 . H703 . 110.5 no
H701 . C70 . H703 . 108.6 no
C65 . C70 . H702 . 109.4 no
H701 . C70 . H702 . 109.1 no
H703 . C70 . H702 . 109.4 no
C65 . C71 . H712 . 109.2 no
C65 . C71 . H711 . 109.7 no
H712 . C71 . H711 . 109.2 no
C65 . C71 . H713 . 109.2 no
H712 . C71 . H713 . 109.4 no
H711 . C71 . H713 . 110.1 no
C46 . C310 . H3101 . 109.6 no
C46 . C310 . H3102 . 109.4 no
H3101 . C310 . H3102 . 109.5 no
C46 . C310 . H3103 . 109.3 no
H3101 . C310 . H3103 . 109.5 no
H3102 . C310 . H3103 . 109.5 no
C46 . C312 . H3121 . 109.2 no
C46 . C312 . H3122 . 109.5 no
H3121 . C312 . H3122 . 109.5 no
C46 . C312 . H3123 . 109.7 no
H3121 . C312 . H3123 . 109.5 no
H3122 . C312 . H3123 . 109.5 no
C46 . C311 . H3111 . 110.0 no
C46 . C311 . H3112 . 108.9 no
H3111 . C311 . H3112 . 109.5 no
C46 . C311 . H3113 . 109.5 no
H3111 . C311 . H3113 . 109.5 no
H3112 . C311 . H3113 . 109.5 no

loop_
_geom_bond_atom_site_label_1
_geom_bond_site_symmetry_1
_geom_bond_atom_site_label_2
_geom_bond_site_symmetry_2
_geom_bond_distance
_geom_bond_publ_flag
S1 . O2 . 1.4375(18) yes
S1 . O3 . 1.4356(19) yes
S1 . C4 . 1.764(2) yes
S1 . C34 . 1.775(2) yes
C4 . C5 . 1.386(3) yes
C4 . C17 . 1.390(3) yes
C5 . O6 . 1.362(3) yes
C5 . C10 . 1.395(3) yes
O6 . C7 . 1.460(3) yes
C7 . C8 . 1.546(18) yes
C7 . H71 . 0.981 no
C7 . H73 . 0.975 no
C7 . C9 . 1.449(18) yes
C7 . H74 . 0.982 no
C7 . H72 . 0.972 no
C8 . H81 . 0.955 no
C8 . H83 . 0.965 no
C8 . H82 . 0.970 no
C9 . H93 . 0.957 no
C9 . H92 . 0.958 no
C9 . H91 . 0.960 no
C10 . O11 . 1.379(3) yes
C10 . C15 . 1.392(3) yes
O11 . C12 . 1.385(3) yes
C12 . C13 . 1.382(4) yes
C12 . C29 . 1.370(4) yes
C13 . S14 . 1.773(3) yes
C13 . C22 . 1.400(4) yes
S14 . C15 . 1.787(3) yes
C15 . C16 . 1.415(4) yes
C16 . C17 . 1.394(4) yes
C16 . C18 . 1.542(3) yes
C17 . H171 . 0.930 no
C18 . C19 . 1.536(4) yes
C18 . C20 . 1.534(5) yes
C18 . C21 . 1.532(5) yes
C19 . H193 . 0.939 no
C19 . H192 . 0.944 no
C19 . H191 . 0.956 no
C20 . H201 . 0.955 no
C20 . H202 . 0.953 no
C20 . H203 . 0.962 no
C21 . H211 . 0.953 no
C21 . H212 . 0.976 no
C21 . H213 . 0.959 no
C22 . S23 . 1.771(3) yes
C22 . C27 . 1.381(4) yes
S23 . O24 . 1.433(2) yes
S23 . O25 . 1.428(3) yes
S23 . C26 . 1.750(3) yes
C26 . H261 . 0.950 no
C26 . H262 . 0.976 no
C26 . H263 . 0.960 no
C27 . C28 . 1.394(4) yes
C27 . H271 . 0.932 no
C28 . C29 . 1.393(4) yes
C28 . C30 . 1.537(4) yes
C29 . H291 . 0.943 no
C30 . C31 . 1.532(5) yes
C30 . C32 . 1.518(5) yes
C30 . C33 . 1.541(4) yes
C31 . H311 . 0.949 no
C31 . H313 . 0.976 no
C31 . H312 . 0.953 no
C32 . H322 . 0.959 no
C32 . H321 . 0.960 no
C32 . H323 . 0.962 no
C33 . H332 . 0.959 no
C33 . H333 . 0.959 no
C33 . H331 . 0.962 no
C34 . C35 . 1.399(3) yes
C34 . C64 . 1.392(3) yes
C35 . O36 . 1.366(3) yes
C35 . C39 . 1.392(3) yes
O36 . C37 . 1.461(3) yes
C37 . C38 . 1.503(4) yes
C37 . H372 . 0.966 no
C37 . H371 . 0.960 no
C38 . H381 . 0.976 no
C38 . H382 . 0.981 no
C38 . H383 . 0.983 no
C39 . S40 . 1.784(2) yes
C39 . C62 . 1.388(3) yes
S40 . O41 . 1.433(2) yes
S40 . O42 . 1.437(2) yes
S40 . C43 . 1.777(3) yes
C43 . C44 . 1.386(4) yes
C43 . C52 . 1.386(4) yes
C44 . C45 . 1.391(4) yes
C44 . H441 . 0.933 no
C45 . C46 . 1.541(4) yes
C45 . C50 . 1.383(4) yes
C46 . C47 . 1.522(5) yes
C46 . C48 . 1.531(5) yes
C46 . C49 . 1.518(5) yes
C46 . C310 . 1.55(3) yes
C46 . C312 . 1.63(3) yes
C46 . C311 . 1.45(3) yes
C47 . H471 . 0.970 no
C47 . H473 . 0.981 no
C47 . H472 . 0.965 no
C48 . H482 . 0.957 no
C48 . H481 . 0.975 no
C48 . H483 . 0.973 no
C49 . H492 . 0.975 no
C49 . H493 . 0.975 no
C49 . H491 . 0.977 no
C50 . C51 . 1.389(4) yes
C50 . H501 . 0.939 no
C51 . C52 . 1.407(4) yes
C51 . S56 . 1.792(3) yes
C52 . O53 . 1.368(3) yes
O53 . C54 . 1.470(4) yes
C54 . C55 . 1.496(5) yes
C54 . H541 . 0.972 no
C54 . H542 . 0.958 no
C55 . H551 . 0.955 no
C55 . H552 . 0.964 no
C55 . H553 . 0.956 no
S56 . O57 . 1.409(3) yes
S56 . C60 . 1.743(4) yes
S56 . O61 . 1.435(3) yes
C60 . H603 . 0.949 no
C60 . H602 . 0.952 no
C60 . H601 . 0.955 no
C62 . C63 . 1.396(3) yes
C62 . H621 . 0.931 no
C63 . C64 . 1.389(3) yes
C63 . C65 . 1.535(3) yes
C64 . H641 . 0.938 no
C65 . C66 . 1.494(6) yes
C65 . C69 . 1.665(7) yes
C65 . C70 . 1.430(7) yes
C65 . C67 . 1.679(7) yes
C65 . C68 . 1.444(7) yes
C65 . C71 . 1.525(8) yes
C66 . H663 . 0.961 no
C66 . H662 . 0.965 no
C66 . H661 . 0.958 no
C67 . H672 . 0.955 no
C67 . H673 . 0.954 no
C67 . H671 . 0.958 no
C68 . H681 . 0.967 no
C68 . H682 . 0.961 no
C68 . H683 . 0.956 no
C69 . H691 . 0.957 no
C69 . H692 . 0.953 no
C69 . H693 . 0.962 no
C70 . H701 . 0.956 no
C70 . H703 . 0.961 no
C70 . H702 . 0.963 no
C71 . H712 . 0.954 no
C71 . H711 . 0.964 no
C71 . H713 . 0.962 no
C310 . H3101 . 0.950 no
C310 . H3102 . 0.950 no
C310 . H3103 . 0.950 no
C312 . H3121 . 0.950 no
C312 . H3122 . 0.950 no
C312 . H3123 . 0.950 no
C311 . H3111 . 0.950 no
C311 . H3112 . 0.950 no
C311 . H3113 . 0.950 no

loop_
_geom_hbond_atom_site_label_D
_geom_hbond_site_symmetry_D
_geom_hbond_atom_site_label_H
_geom_hbond_site_symmetry_H
_geom_hbond_atom_site_label_A
_geom_hbond_site_symmetry_A
_geom_hbond_angle_DHA
_geom_hbond_distance_DH
_geom_hbond_distance_HA
_geom_hbond_distance_DA
_geom_hbond_publ_flag
C9 . H91 . C67 . 143 0.96 2.33 3.149(9) yes
C7 . H72 . O11 . 122 0.97 2.24 2.873(9) yes
C37 . H371 . O42 . 140 0.96 2.47 3.272(9) yes
C54 . H541 . O41 . 124 0.97 2.46 3.118(9) yes
C54 . H542 . O57 . 130 0.96 2.44 3.143(9) yes
C60 . H602 . O53 . 126 0.95 2.56 3.215(9) yes
